data_4067567
loop_
_publ_author_name
'Semproni, Scott P.'
'McNeil, W. Stephen'
'Baillie, Rhett A.'
'Patrick, Brian O.'
'Campana, Charles F.'
'Legzdins, Peter'

_publ_section_title
;
 Ground-State Electronic Asymmetry in Cp*W(NO)(\h1-isonitrile)2Complexes
;
_journal_issue 4
_journal_name_full Organometallics
_journal_page_first 867
_journal_paper_doi 10.1021/om901018n
_journal_volume 29
_journal_year 2010
_chemical_formula_moiety 'C20 H33 N3 O1 W1'
_chemical_formula_sum 'C20 H33 N3 O W'
_chemical_formula_weight 566.49
_chemical_name_systematic
;
 ?
;
_space_group_IT_number 2
_symmetry_cell_setting triclinic
_symmetry_space_group_name_Hall '-P 1'
_symmetry_space_group_name_H-M 'P -1'
_atom_sites_solution_hydrogens geom
_atom_sites_solution_primary direct
_atom_sites_solution_secondary difmap
_audit_creation_method SHELXL-97
_cell_angle_alpha 96.891(3)
_cell_angle_beta 102.975(3)
_cell_angle_gamma 117.591(2)
_cell_formula_units_Z 4
_cell_length_a 13.4169(9)
_cell_length_b 14.0093(9)
_cell_length_c 15.6949(16)
_cell_measurement_reflns_used 9857
_cell_measurement_temperature 173(2)
_cell_measurement_theta_max 27.5
_cell_measurement_theta_min 1.7
_cell_volume 2460.6(3)
_computing_structure_refinement 'SHELXL-97 (Sheldrick, 1997)'
_diffrn_ambient_temperature 173(2)
_diffrn_measured_fraction_theta_full 0.955
_diffrn_measured_fraction_theta_max 0.955
_diffrn_measurement_device_type 'Bruker X8 Apex II'
_diffrn_measurement_method 'Area Detector'
_diffrn_radiation_monochromator graphite
_diffrn_radiation_source 'fine-focus sealed tube'
_diffrn_radiation_type MoK\a
_diffrn_radiation_wavelength 0.71073
_diffrn_reflns_av_R_equivalents 0.0326
_diffrn_reflns_av_sigmaI/netI 0.0285
_diffrn_reflns_limit_h_max 16
_diffrn_reflns_limit_h_min -17
_diffrn_reflns_limit_k_max 18
_diffrn_reflns_limit_k_min -18
_diffrn_reflns_limit_l_max 20
_diffrn_reflns_limit_l_min -19
_diffrn_reflns_number 49884
_diffrn_reflns_theta_full 27.54
_diffrn_reflns_theta_max 27.54
_diffrn_reflns_theta_min 1.70
_exptl_absorpt_coefficient_mu 4.756
_exptl_absorpt_correction_T_max 0.3043
_exptl_absorpt_correction_T_min 0.2276
_exptl_absorpt_correction_type multi-scan
_exptl_crystal_colour red
_exptl_crystal_density_diffrn 1.529
_exptl_crystal_density_method 'not measured'
_exptl_crystal_description prism
_exptl_crystal_F_000 1132
_exptl_crystal_size_max 0.4
_exptl_crystal_size_mid 0.25
_exptl_crystal_size_min 0.25
_refine_diff_density_max 1.141
_refine_diff_density_min -1.436
_refine_diff_density_rms 0.116
_refine_ls_extinction_method none
_refine_ls_goodness_of_fit_ref 1.085
_refine_ls_hydrogen_treatment constr
_refine_ls_matrix_type full
_refine_ls_number_parameters 581
_refine_ls_number_reflns 10847
_refine_ls_number_restraints 0
_refine_ls_restrained_S_all 1.085
_refine_ls_R_factor_all 0.0350
_refine_ls_R_factor_gt 0.0260
_refine_ls_shift/su_max 0.153
_refine_ls_shift/su_mean 0.005
_refine_ls_structure_factor_coef Fsqd
_refine_ls_weighting_details 'calc w=1/[\s^2^(Fo^2^)+(0.0294P)^2^+3.4890P] where P=(Fo^2^+2Fc^2^)/3'
_refine_ls_weighting_scheme calc
_refine_ls_wR_factor_gt 0.0642
_refine_ls_wR_factor_ref 0.0690
_reflns_number_gt 9096
_reflns_number_total 10847
_reflns_threshold_expression >2sigma(I)
_cod_data_source_file om901018n_si_001.cif
_cod_data_source_block pl361
_cod_depositor_comments
;
The following automatic conversions were performed:

'_symmetry_cell_setting' value 'Triclinic' changed to 'triclinic'
according to /home/saulius/struct/CIF-dictionaries/cif_core.dic
dictionary named 'cif_core.dic' version 2.4.1 from
2010-06-29.

'_exptl_absorpt_correction_type' value 'Multi-scan'
changed to 'multi-scan' according to
/home/saulius/struct/CIF-dictionaries/cif_core.dic dictionary named
'cif_core.dic' version 2.4.1 from 2010-06-29.

Automatic conversion script
Id: cif_fix_values 1715 2011-07-08 13:25:40Z adriana 
;
_cod_original_sg_symbol_H-M P-1
_cod_original_formula_sum 'C20 H33 N3 O1 W1'
_cod_database_code 4067567

loop_
_symmetry_equiv_pos_as_xyz
'x, y, z'
'-x, -y, -z'

loop_
_atom_site_label
_atom_site_type_symbol
_atom_site_fract_x
_atom_site_fract_y
_atom_site_fract_z
_atom_site_U_iso_or_equiv
_atom_site_adp_type
_atom_site_occupancy
_atom_site_symmetry_multiplicity
_atom_site_calc_flag
_atom_site_refinement_flags
_atom_site_disorder_assembly
_atom_site_disorder_group
C1 C 0.4073(3) 0.3830(3) 0.2085(3) 0.0328(8) Uani 1 1 d . . .
C2 C 0.6152(3) 0.4684(3) 0.3266(3) 0.0363(9) Uani 1 1 d . . .
C3 C 0.6090(5) 0.4888(4) 0.4219(3) 0.0571(13) Uani 1 1 d . . .
H3A H 0.5719 0.5341 0.4275 0.086 Uiso 1 1 calc R . .
H3B H 0.6894 0.5281 0.4653 0.086 Uiso 1 1 calc R . .
H3C H 0.5619 0.4172 0.4344 0.086 Uiso 1 1 calc R . .
C4 C 0.6669(5) 0.3944(5) 0.3137(3) 0.0591(14) Uani 1 1 d . . .
H4A H 0.6152 0.3212 0.3217 0.089 Uiso 1 1 calc R . .
H4B H 0.7458 0.4284 0.3585 0.089 Uiso 1 1 calc R . .
H4C H 0.6733 0.3857 0.2526 0.089 Uiso 1 1 calc R . .
C5 C 0.6858(6) 0.5780(5) 0.3044(4) 0.0753(17) Uani 1 1 d . . .
H5A H 0.6882 0.5631 0.2425 0.113 Uiso 1 1 calc R . .
H5B H 0.7668 0.6189 0.3469 0.113 Uiso 1 1 calc R . .
H5C H 0.6479 0.6228 0.3094 0.113 Uiso 1 1 calc R . .
C6 C 0.3118(3) 0.4580(3) 0.0676(3) 0.0313(8) Uani 1 1 d . . .
C7 C 0.4412(5) 0.6462(4) 0.0504(3) 0.0474(11) Uani 1 1 d . . .
C8 C 0.5548(5) 0.6485(5) 0.0987(5) 0.0786(18) Uani 1 1 d . . .
H8A H 0.5491 0.6265 0.1552 0.118 Uiso 1 1 calc R . .
H8B H 0.6227 0.7240 0.1123 0.118 Uiso 1 1 calc R . .
H8C H 0.5655 0.5963 0.0595 0.118 Uiso 1 1 calc R . .
C9 C 0.4492(7) 0.6684(7) -0.0406(5) 0.122(3) Uani 1 1 d . . .
H9A H 0.4615 0.6132 -0.0740 0.183 Uiso 1 1 calc R . .
H9B H 0.5159 0.7433 -0.0315 0.183 Uiso 1 1 calc R . .
H9C H 0.3753 0.6629 -0.0752 0.183 Uiso 1 1 calc R . .
C10 C 0.4258(8) 0.7246(6) 0.1102(8) 0.166(5) Uani 1 1 d . . .
H10A H 0.3485 0.7173 0.0827 0.248 Uiso 1 1 calc R . .
H10B H 0.4889 0.8011 0.1183 0.248 Uiso 1 1 calc R . .
H10C H 0.4296 0.7075 0.1691 0.248 Uiso 1 1 calc R . .
C11 C 0.0919(4) 0.2141(4) 0.1731(3) 0.0432(11) Uani 1 1 d . . .
C12 C 0.1697(4) 0.3094(5) 0.2432(3) 0.0462(12) Uani 1 1 d . . .
C13 C 0.1713(4) 0.4029(4) 0.2156(3) 0.0486(12) Uani 1 1 d . . .
C14 C 0.0917(4) 0.3615(5) 0.1256(4) 0.0529(14) Uani 1 1 d . . .
C15 C 0.0431(4) 0.2447(4) 0.1002(3) 0.0474(12) Uani 1 1 d . . .
C16 C 0.0595(7) 0.0962(5) 0.1780(6) 0.106(3) Uani 1 1 d . . .
H16A H 0.1288 0.0970 0.2160 0.158 Uiso 1 1 calc R . .
H16B H 0.0337 0.0492 0.1169 0.158 Uiso 1 1 calc R . .
H16C H -0.0051 0.0662 0.2042 0.158 Uiso 1 1 calc R . .
C17 C 0.2342(5) 0.3102(8) 0.3353(4) 0.105(3) Uani 1 1 d . . .
H17A H 0.1783 0.2811 0.3692 0.158 Uiso 1 1 calc R . .
H17B H 0.2970 0.3867 0.3681 0.158 Uiso 1 1 calc R . .
H17C H 0.2694 0.2632 0.3285 0.158 Uiso 1 1 calc R . .
C18 C 0.2378(7) 0.5195(5) 0.2735(6) 0.121(4) Uani 1 1 d . . .
H18A H 0.2012 0.5246 0.3201 0.181 Uiso 1 1 calc R . .
H18B H 0.2354 0.5700 0.2360 0.181 Uiso 1 1 calc R . .
H18C H 0.3204 0.5407 0.3025 0.181 Uiso 1 1 calc R . .
C19 C 0.0546(7) 0.4265(8) 0.0700(6) 0.141(4) Uani 1 1 d . . .
H19A H 0.0337 0.3925 0.0056 0.212 Uiso 1 1 calc R . .
H19B H 0.1202 0.5036 0.0860 0.212 Uiso 1 1 calc R . .
H19C H -0.0143 0.4257 0.0820 0.212 Uiso 1 1 calc R . .
C21 C -0.3971(3) 0.1028(3) 0.2939(2) 0.0288(8) Uani 1 1 d . . .
C22 C -0.6011(3) 0.0255(3) 0.1714(3) 0.0341(9) Uani 1 1 d . . .
C23 C -0.6820(5) -0.0795(4) 0.1949(4) 0.0614(14) Uani 1 1 d . . .
H23A H -0.6534 -0.1321 0.1897 0.092 Uiso 1 1 calc R . .
H23B H -0.7629 -0.1137 0.1530 0.092 Uiso 1 1 calc R . .
H23C H -0.6819 -0.0602 0.2570 0.092 Uiso 1 1 calc R . .
C24 C -0.6422(5) 0.1082(5) 0.1781(3) 0.0599(14) Uani 1 1 d . . .
H24A H -0.6467 0.1253 0.2391 0.090 Uiso 1 1 calc R . .
H24B H -0.7208 0.0767 0.1335 0.090 Uiso 1 1 calc R . .
H24C H -0.5860 0.1767 0.1662 0.090 Uiso 1 1 calc R . .
C25 C -0.5909(4) -0.0014(5) 0.0777(3) 0.0565(13) Uani 1 1 d . . .
H25A H -0.5362 0.0675 0.0653 0.085 Uiso 1 1 calc R . .
H25B H -0.6692 -0.0360 0.0319 0.085 Uiso 1 1 calc R . .
H25C H -0.5606 -0.0530 0.0756 0.085 Uiso 1 1 calc R . .
C26 C -0.3021(3) 0.0347(3) 0.4427(2) 0.0282(8) Uani 1 1 d . . .
C27 C -0.4375(4) -0.1469(3) 0.4663(3) 0.0344(9) Uani 1 1 d . . .
C28 C -0.4528(5) -0.1557(4) 0.5589(3) 0.0546(13) Uani 1 1 d . . .
H28A H -0.3815 -0.1489 0.5997 0.082 Uiso 1 1 calc R . .
H28B H -0.5217 -0.2281 0.5527 0.082 Uiso 1 1 calc R . .
H28C H -0.4651 -0.0959 0.5837 0.082 Uiso 1 1 calc R . .
C29 C -0.5445(4) -0.1529(4) 0.4029(3) 0.0523(12) Uani 1 1 d . . .
H29A H -0.5563 -0.0935 0.4294 0.078 Uiso 1 1 calc R . .
H29B H -0.6149 -0.2255 0.3935 0.078 Uiso 1 1 calc R . .
H29C H -0.5316 -0.1437 0.3447 0.078 Uiso 1 1 calc R . .
C30 C -0.4149(5) -0.2372(4) 0.4275(4) 0.0675(16) Uani 1 1 d . . .
H30A H -0.4061 -0.2310 0.3678 0.101 Uiso 1 1 calc R . .
H30B H -0.4819 -0.3107 0.4218 0.101 Uiso 1 1 calc R . .
H30C H -0.3421 -0.2280 0.4681 0.101 Uiso 1 1 calc R . .
C31 C -0.0507(4) 0.1746(5) 0.4092(3) 0.0488(12) Uani 1 1 d . . .
C32 C -0.0459(4) 0.2680(4) 0.3826(4) 0.0493(12) Uani 1 1 d . . .
C33 C -0.1231(4) 0.2304(5) 0.2916(3) 0.0485(13) Uani 1 1 d . . .
C20 C -0.0499(5) 0.1652(8) 0.0125(4) 0.126(4) Uani 1 1 d . . .
H03A H -0.0448 0.0975 0.0013 0.188 Uiso 1 1 calc R . .
H03B H -0.0367 0.2008 -0.0372 0.188 Uiso 1 1 calc R . .
H03C H -0.1287 0.1457 0.0163 0.188 Uiso 1 1 calc R . .
C34 C -0.1715(4) 0.1131(4) 0.2652(3) 0.0467(12) Uani 1 1 d . . .
C35 C -0.1267(4) 0.0813(4) 0.3359(4) 0.0474(12) Uani 1 1 d . . .
C36 C 0.0229(6) 0.1726(9) 0.4961(4) 0.124(4) Uani 1 1 d . . .
H36A H 0.0871 0.1628 0.4853 0.186 Uiso 1 1 calc R . .
H36B H -0.0272 0.1107 0.5181 0.186 Uiso 1 1 calc R . .
H36C H 0.0568 0.2431 0.5416 0.186 Uiso 1 1 calc R . .
C37 C 0.0299(6) 0.3854(5) 0.4405(6) 0.128(4) Uani 1 1 d . . .
H37A H 0.0369 0.3856 0.5040 0.192 Uiso 1 1 calc R . .
H37B H -0.0066 0.4294 0.4219 0.192 Uiso 1 1 calc R . .
H37C H 0.1089 0.4182 0.4334 0.192 Uiso 1 1 calc R . .
C38 C -0.1402(7) 0.3009(8) 0.2314(6) 0.135(4) Uani 1 1 d . . .
H38A H -0.0893 0.3130 0.1930 0.202 Uiso 1 1 calc R . .
H38B H -0.1191 0.3729 0.2687 0.202 Uiso 1 1 calc R . .
H38C H -0.2234 0.2627 0.1932 0.202 Uiso 1 1 calc R . .
C39 C -0.2523(5) 0.0392(8) 0.1724(4) 0.125(4) Uani 1 1 d . . .
H39A H -0.2048 0.0351 0.1345 0.188 Uiso 1 1 calc R . .
H39B H -0.3001 0.0700 0.1450 0.188 Uiso 1 1 calc R . .
H39C H -0.3048 -0.0357 0.1771 0.188 Uiso 1 1 calc R . .
C40 C -0.1523(7) -0.0369(5) 0.3332(7) 0.127(4) Uani 1 1 d . . .
H04A H -0.2220 -0.0892 0.2811 0.191 Uiso 1 1 calc R . .
H04B H -0.1676 -0.0551 0.3891 0.191 Uiso 1 1 calc R . .
H04C H -0.0837 -0.0425 0.3279 0.191 Uiso 1 1 calc R . .
N1 N 0.2441(3) 0.2283(3) 0.0368(2) 0.0278(7) Uani 1 1 d . . .
N2 N 0.4962(3) 0.4116(4) 0.2645(3) 0.0521(11) Uani 1 1 d . . .
N3 N 0.3367(3) 0.5343(3) 0.0335(2) 0.0413(8) Uani 1 1 d . . .
N4 N -0.2395(3) 0.2609(3) 0.4628(2) 0.0279(7) Uani 1 1 d . . .
N5 N -0.4843(3) 0.0747(3) 0.2370(2) 0.0440(9) Uani 1 1 d . . .
N6 N -0.3289(3) -0.0388(3) 0.4805(2) 0.0348(8) Uani 1 1 d . . .
O1 Si 0.2312(3) 0.1528(3) -0.0196(2) 0.1256(9) Uani 1 1 d . . .
O2 Si -0.2320(3) 0.3381(2) 0.5151(2) 0.1208(9) Uani 1 1 d . . .
W1 W 0.244823(12) 0.328726(11) 0.119613(9) 0.02385(5) Uani 1 1 d . . .
W2 W -0.235611(11) 0.158714(11) 0.385688(9) 0.02210(5) Uani 1 1 d . . .
C42B C 1.043(2) 0.675(2) 0.2911(14) 0.064(6) Uani 0.66 1 d P A 1
H42B H 1.0766 0.6358 0.3209 0.077 Uiso 0.66 1 calc PR A 1
C41B C 0.938(2) 0.6142(17) 0.2101(19) 0.073(5) Uani 0.66 1 d P A 1
H41B H 0.8971 0.5355 0.1873 0.088 Uiso 0.66 1 calc PR A 1
C45B C 0.902(3) 0.682(3) 0.169(2) 0.056(7) Uani 0.66 1 d P A 1
H45B H 0.8363 0.6477 0.1145 0.068 Uiso 0.66 1 calc PR A 1
C46B C 0.956(2) 0.793(3) 0.2037(17) 0.059(7) Uani 0.66 1 d P A 1
H46B H 0.9242 0.8334 0.1751 0.071 Uiso 0.66 1 calc PR A 1
C43B C 1.061(2) 0.8540(13) 0.282(2) 0.065(4) Uani 0.66 1 d P A 1
H43B H 1.1036 0.9330 0.3032 0.078 Uiso 0.66 1 calc PR A 1
C44B C 1.0929(13) 0.787(2) 0.3228(10) 0.052(7) Uani 0.66 1 d P A 1
H44B H 1.1557 0.8219 0.3787 0.063 Uiso 0.66 1 calc PR A 1
C42A C 1.072(6) 0.730(6) 0.311(3) 0.09(2) Uani 0.33 1 d P B 2
H42A H 1.1289 0.7395 0.3641 0.102 Uiso 0.33 1 calc PR B 2
C45A C 0.922(6) 0.720(7) 0.169(5) 0.08(3) Uani 0.33 1 d P B 2
H45A H 0.8658 0.7130 0.1151 0.097 Uiso 0.33 1 calc PR B 2
C43A C 1.057(9) 0.815(4) 0.295(5) 0.10(3) Uani 0.33 1 d P B 2
H43A H 1.1001 0.8818 0.3424 0.121 Uiso 0.33 1 calc PR B 2
C41A C 1.004(6) 0.632(4) 0.250(5) 0.098(19) Uani 0.33 1 d P B 2
H41A H 1.0105 0.5678 0.2528 0.117 Uiso 0.33 1 calc PR B 2
C46A C 0.931(6) 0.638(3) 0.188(4) 0.088(19) Uani 0.33 1 d P B 2
H46A H 0.8707 0.5682 0.1486 0.105 Uiso 0.33 1 calc PR B 2
C44A C 0.996(7) 0.814(5) 0.228(6) 0.09(2) Uani 0.33 1 d P B 2
H44A H 1.0009 0.8816 0.2179 0.114 Uiso 0.33 1 calc PR B 2

loop_
_atom_site_aniso_label
_atom_site_aniso_U_11
_atom_site_aniso_U_22
_atom_site_aniso_U_33
_atom_site_aniso_U_23
_atom_site_aniso_U_13
_atom_site_aniso_U_12
C1 0.028(2) 0.039(2) 0.032(2) 0.0029(16) 0.0110(16) 0.0183(19)
C2 0.025(2) 0.037(2) 0.040(2) 0.0021(17) 0.0013(16) 0.0154(19)
C3 0.057(3) 0.063(3) 0.038(3) 0.000(2) -0.003(2) 0.031(3)
C4 0.055(3) 0.070(4) 0.057(3) 0.004(3) 0.000(2) 0.046(3)
C5 0.076(4) 0.055(4) 0.087(4) 0.020(3) 0.029(3) 0.026(3)
C6 0.032(2) 0.033(2) 0.035(2) 0.0099(16) 0.0165(17) 0.0173(18)
C7 0.058(3) 0.030(2) 0.059(3) 0.020(2) 0.029(2) 0.021(2)
C8 0.058(4) 0.064(4) 0.095(5) 0.025(3) 0.013(3) 0.021(3)
C9 0.082(5) 0.149(7) 0.124(7) 0.102(6) 0.037(5) 0.034(5)
C10 0.130(8) 0.044(4) 0.302(14) -0.023(6) 0.131(9) 0.016(5)
C11 0.039(3) 0.044(3) 0.062(3) 0.022(2) 0.033(2) 0.024(2)
C12 0.033(2) 0.080(4) 0.036(2) 0.021(2) 0.0211(19) 0.032(3)
C13 0.038(3) 0.042(3) 0.067(3) 0.000(2) 0.034(2) 0.017(2)
C14 0.046(3) 0.084(4) 0.078(4) 0.053(3) 0.044(3) 0.053(3)
C15 0.019(2) 0.070(3) 0.038(2) 0.002(2) 0.0113(17) 0.013(2)
C16 0.105(6) 0.061(4) 0.210(9) 0.072(5) 0.118(6) 0.050(4)
C17 0.071(4) 0.233(9) 0.043(3) 0.056(5) 0.032(3) 0.090(6)
C18 0.102(6) 0.059(4) 0.172(8) -0.035(4) 0.094(6) 0.011(4)
C19 0.164(8) 0.255(11) 0.213(9) 0.203(9) 0.159(7) 0.192(9)
C21 0.026(2) 0.034(2) 0.0317(19) 0.0084(16) 0.0147(16) 0.0170(18)
C22 0.024(2) 0.040(2) 0.030(2) 0.0041(16) 0.0010(15) 0.0148(19)
C23 0.055(3) 0.057(3) 0.052(3) 0.015(2) 0.009(2) 0.016(3)
C24 0.064(3) 0.078(4) 0.053(3) 0.014(3) 0.007(2) 0.053(3)
C25 0.047(3) 0.080(4) 0.033(2) 0.006(2) 0.007(2) 0.029(3)
C26 0.027(2) 0.031(2) 0.0280(18) 0.0058(15) 0.0103(15) 0.0155(17)
C27 0.039(2) 0.025(2) 0.043(2) 0.0133(17) 0.0180(18) 0.0156(19)
C28 0.054(3) 0.058(3) 0.058(3) 0.032(3) 0.030(3) 0.024(3)
C29 0.043(3) 0.040(3) 0.060(3) 0.014(2) 0.007(2) 0.014(2)
C30 0.070(4) 0.044(3) 0.095(4) 0.009(3) 0.036(3) 0.032(3)
C31 0.038(3) 0.089(4) 0.043(3) 0.026(3) 0.019(2) 0.046(3)
C32 0.022(2) 0.035(2) 0.077(3) -0.006(2) 0.027(2) 0.004(2)
C33 0.048(3) 0.076(4) 0.073(3) 0.054(3) 0.048(3) 0.051(3)
C20 0.032(3) 0.195(9) 0.057(4) -0.026(5) 0.006(3) 0.001(4)
C34 0.027(2) 0.070(3) 0.039(2) -0.002(2) 0.0138(18) 0.024(2)
C35 0.051(3) 0.045(3) 0.078(3) 0.033(3) 0.047(3) 0.034(3)
C36 0.084(5) 0.289(12) 0.068(4) 0.077(6) 0.035(4) 0.136(7)
C37 0.054(4) 0.061(4) 0.205(9) -0.049(5) 0.071(5) -0.015(3)
C38 0.173(8) 0.240(10) 0.199(8) 0.197(8) 0.166(7) 0.186(8)
C39 0.045(4) 0.199(9) 0.068(4) -0.063(5) 0.007(3) 0.039(5)
C40 0.153(7) 0.078(5) 0.264(11) 0.097(6) 0.169(8) 0.089(5)
N1 0.0266(17) 0.0259(16) 0.0256(16) -0.0007(12) 0.0075(12) 0.0112(14)
N2 0.034(2) 0.073(3) 0.039(2) -0.0091(19) 0.0012(16) 0.030(2)
N3 0.047(2) 0.036(2) 0.047(2) 0.0141(16) 0.0233(18) 0.0216(19)
N4 0.0251(17) 0.0252(16) 0.0291(16) 0.0028(13) 0.0084(13) 0.0104(14)
N5 0.0287(19) 0.062(3) 0.0345(19) -0.0025(17) 0.0013(15) 0.0250(19)
N6 0.040(2) 0.0327(19) 0.0357(18) 0.0116(15) 0.0166(15) 0.0184(17)
O1 0.141(2) 0.117(2) 0.114(2) 0.0105(17) 0.0403(18) 0.066(2)
O2 0.132(2) 0.110(2) 0.119(2) 0.0143(16) 0.0427(18) 0.0622(18)
W1 0.01823(8) 0.02629(9) 0.02491(8) 0.00352(6) 0.00728(6) 0.01017(7)
W2 0.01703(8) 0.02422(8) 0.02419(8) 0.00619(6) 0.00719(6) 0.00953(7)
C42B 0.101(15) 0.082(17) 0.066(11) 0.034(11) 0.037(10) 0.082(16)
C41B 0.081(11) 0.045(11) 0.119(15) 0.042(9) 0.061(11) 0.034(10)
C45B 0.039(7) 0.066(17) 0.042(10) 0.007(8) 0.011(5) 0.012(10)
C46B 0.064(13) 0.10(2) 0.049(9) 0.037(10) 0.027(9) 0.060(15)
C43B 0.071(10) 0.031(9) 0.079(10) 0.006(10) 0.045(8) 0.007(8)
C44B 0.043(5) 0.08(2) 0.036(5) 0.009(8) 0.007(4) 0.038(9)
C42A 0.18(5) 0.13(5) 0.07(3) 0.06(3) 0.08(3) 0.15(5)
C45A 0.07(4) 0.13(8) 0.03(2) 0.04(4) 0.02(3) 0.04(5)
C43A 0.16(5) 0.026(19) 0.10(5) 0.01(2) 0.09(4) 0.01(3)
C41A 0.10(4) 0.09(3) 0.14(5) 0.03(3) 0.07(4) 0.06(3)
C46A 0.15(4) 0.015(13) 0.11(3) 0.028(14) 0.08(3) 0.035(17)
C44A 0.12(6) 0.03(3) 0.18(7) 0.06(4) 0.12(5) 0.04(4)

loop_
_atom_type_symbol
_atom_type_description
_atom_type_scat_dispersion_real
_atom_type_scat_dispersion_imag
_atom_type_scat_source
C C 0.0033 0.0016 'International Tables Vol C Tables 4.2.6.8 and 6.1.1.4'
H H 0.0000 0.0000 'International Tables Vol C Tables 4.2.6.8 and 6.1.1.4'
N N 0.0061 0.0033 'International Tables Vol C Tables 4.2.6.8 and 6.1.1.4'
Si Si 0.0817 0.0704 'International Tables Vol C Tables 4.2.6.8 and 6.1.1.4'
O O 0.0106 0.0060 'International Tables Vol C Tables 4.2.6.8 and 6.1.1.4'
W W -0.8490 6.8722 'International Tables Vol C Tables 4.2.6.8 and 6.1.1.4'

loop_
_geom_angle_atom_site_label_1
_geom_angle_atom_site_label_2
_geom_angle_atom_site_label_3
_geom_angle
N2 C1 W1 174.7(4)
N2 C2 C4 107.6(4)
N2 C2 C3 108.1(4)
C4 C2 C3 111.3(4)
N2 C2 C5 108.2(4)
C4 C2 C5 110.7(4)
C3 C2 C5 110.8(4)
C2 C3 H3A 109.5
C2 C3 H3B 109.5
H3A C3 H3B 109.5
C2 C3 H3C 109.5
H3A C3 H3C 109.5
H3B C3 H3C 109.5
C2 C4 H4A 109.5
C2 C4 H4B 109.5
H4A C4 H4B 109.5
C2 C4 H4C 109.5
H4A C4 H4C 109.5
H4B C4 H4C 109.5
C2 C5 H5A 109.5
C2 C5 H5B 109.5
H5A C5 H5B 109.5
C2 C5 H5C 109.5
H5A C5 H5C 109.5
H5B C5 H5C 109.5
N3 C6 W1 170.8(4)
C10 C7 N3 106.5(4)
C10 C7 C9 116.0(7)
N3 C7 C9 107.7(5)
C10 C7 C8 109.0(6)
N3 C7 C8 110.4(4)
C9 C7 C8 107.2(5)
C7 C8 H8A 109.5
C7 C8 H8B 109.5
H8A C8 H8B 109.5
C7 C8 H8C 109.5
H8A C8 H8C 109.5
H8B C8 H8C 109.5
C7 C9 H9A 109.5
C7 C9 H9B 109.5
H9A C9 H9B 109.5
C7 C9 H9C 109.5
H9A C9 H9C 109.5
H9B C9 H9C 109.5
C7 C10 H10A 109.5
C7 C10 H10B 109.5
H10A C10 H10B 109.5
C7 C10 H10C 109.5
H10A C10 H10C 109.5
H10B C10 H10C 109.5
C12 C11 C15 108.4(4)
C12 C11 C16 125.2(5)
C15 C11 C16 126.2(6)
C12 C11 W1 73.5(2)
C15 C11 W1 71.4(2)
C16 C11 W1 124.4(3)
C11 C12 C13 109.0(4)
C11 C12 C17 124.4(6)
C13 C12 C17 126.4(6)
C11 C12 W1 72.4(2)
C13 C12 W1 72.2(2)
C17 C12 W1 124.8(3)
C12 C13 C14 106.6(4)
C12 C13 C18 125.6(6)
C14 C13 C18 127.6(6)
C12 C13 W1 72.8(2)
C14 C13 W1 70.9(2)
C18 C13 W1 124.6(3)
C15 C14 C13 107.8(4)
C15 C14 C19 125.0(6)
C13 C14 C19 126.9(6)
C15 C14 W1 72.3(2)
C13 C14 W1 73.7(2)
C19 C14 W1 124.5(3)
C11 C15 C14 108.1(4)
C11 C15 C20 125.3(6)
C14 C15 C20 126.5(6)
C11 C15 W1 73.7(2)
C14 C15 W1 72.2(2)
C20 C15 W1 122.4(3)
C11 C16 H16A 109.5
C11 C16 H16B 109.5
H16A C16 H16B 109.5
C11 C16 H16C 109.5
H16A C16 H16C 109.5
H16B C16 H16C 109.5
C12 C17 H17A 109.5
C12 C17 H17B 109.5
H17A C17 H17B 109.5
C12 C17 H17C 109.5
H17A C17 H17C 109.5
H17B C17 H17C 109.5
C13 C18 H18A 109.5
C13 C18 H18B 109.5
H18A C18 H18B 109.5
C13 C18 H18C 109.5
H18A C18 H18C 109.5
H18B C18 H18C 109.5
C14 C19 H19A 109.5
C14 C19 H19B 109.5
H19A C19 H19B 109.5
C14 C19 H19C 109.5
H19A C19 H19C 109.5
H19B C19 H19C 109.5
N5 C21 W2 174.5(3)
N5 C22 C24 108.4(4)
N5 C22 C23 107.2(4)
C24 C22 C23 111.1(4)
N5 C22 C25 107.8(3)
C24 C22 C25 110.9(4)
C23 C22 C25 111.4(4)
C22 C23 H23A 109.5
C22 C23 H23B 109.5
H23A C23 H23B 109.5
C22 C23 H23C 109.5
H23A C23 H23C 109.5
H23B C23 H23C 109.5
C22 C24 H24A 109.5
C22 C24 H24B 109.5
H24A C24 H24B 109.5
C22 C24 H24C 109.5
H24A C24 H24C 109.5
H24B C24 H24C 109.5
C22 C25 H25A 109.5
C22 C25 H25B 109.5
H25A C25 H25B 109.5
C22 C25 H25C 109.5
H25A C25 H25C 109.5
H25B C25 H25C 109.5
N6 C26 W2 172.0(3)
N6 C27 C29 110.8(3)
N6 C27 C30 106.5(4)
C29 C27 C30 111.4(4)
N6 C27 C28 107.0(4)
C29 C27 C28 110.6(4)
C30 C27 C28 110.4(4)
C27 C28 H28A 109.5
C27 C28 H28B 109.5
H28A C28 H28B 109.5
C27 C28 H28C 109.5
H28A C28 H28C 109.5
H28B C28 H28C 109.5
C27 C29 H29A 109.5
C27 C29 H29B 109.5
H29A C29 H29B 109.5
C27 C29 H29C 109.5
H29A C29 H29C 109.5
H29B C29 H29C 109.5
C27 C30 H30A 109.5
C27 C30 H30B 109.5
H30A C30 H30B 109.5
C27 C30 H30C 109.5
H30A C30 H30C 109.5
H30B C30 H30C 109.5
C35 C31 C32 108.0(4)
C35 C31 C36 124.1(6)
C32 C31 C36 127.5(6)
C35 C31 W2 75.3(2)
C32 C31 W2 71.4(2)
C36 C31 W2 124.9(3)
C31 C32 C33 107.7(4)
C31 C32 C37 124.8(6)
C33 C32 C37 127.5(6)
C31 C32 W2 73.4(3)
C33 C32 W2 73.2(2)
C37 C32 W2 120.3(3)
C34 C33 C32 106.3(4)
C34 C33 C38 126.0(6)
C32 C33 C38 127.3(6)
C34 C33 W2 74.5(2)
C32 C33 W2 70.9(2)
C38 C33 W2 124.7(3)
C15 C20 H03A 109.5
C15 C20 H03B 109.5
H03A C20 H03B 109.5
C15 C20 H03C 109.5
H03A C20 H03C 109.5
H03B C20 H03C 109.5
C35 C34 C33 108.6(4)
C35 C34 C39 126.4(6)
C33 C34 C39 124.9(6)
C35 C34 W2 73.6(3)
C33 C34 W2 70.4(2)
C39 C34 W2 124.9(3)
C34 C35 C31 109.4(4)
C34 C35 C40 124.9(6)
C31 C35 C40 125.7(6)
C34 C35 W2 73.2(2)
C31 C35 W2 70.3(2)
C40 C35 W2 124.7(3)
C31 C36 H36A 109.5
C31 C36 H36B 109.5
H36A C36 H36B 109.5
C31 C36 H36C 109.5
H36A C36 H36C 109.5
H36B C36 H36C 109.5
C32 C37 H37A 109.5
C32 C37 H37B 109.5
H37A C37 H37B 109.5
C32 C37 H37C 109.5
H37A C37 H37C 109.5
H37B C37 H37C 109.5
C33 C38 H38A 109.5
C33 C38 H38B 109.5
H38A C38 H38B 109.5
C33 C38 H38C 109.5
H38A C38 H38C 109.5
H38B C38 H38C 109.5
C34 C39 H39A 109.5
C34 C39 H39B 109.5
H39A C39 H39B 109.5
C34 C39 H39C 109.5
H39A C39 H39C 109.5
H39B C39 H39C 109.5
C35 C40 H04A 109.5
C35 C40 H04B 109.5
H04A C40 H04B 109.5
C35 C40 H04C 109.5
H04A C40 H04C 109.5
H04B C40 H04C 109.5
O1 N1 W1 172.9(3)
C1 N2 C2 167.5(5)
C6 N3 C7 136.4(4)
O2 N4 W2 173.9(3)
C21 N5 C22 171.4(5)
C26 N6 C27 135.1(4)
N1 O1 W1 4.21(18)
N4 O2 W2 3.59(17)
N1 W1 C6 98.03(15)
N1 W1 C1 97.69(14)
C6 W1 C1 90.84(16)
N1 W1 C14 128.63(18)
C6 W1 C14 89.11(16)
C1 W1 C14 133.19(18)
N1 W1 C15 99.92(15)
C6 W1 C15 116.26(17)
C1 W1 C15 144.87(16)
C14 W1 C15 35.45(18)
N1 W1 C11 101.80(15)
C6 W1 C11 147.46(15)
C1 W1 C11 111.53(16)
C14 W1 C11 58.37(16)
C15 W1 C11 34.88(16)
N1 W1 C13 157.92(15)
C6 W1 C13 96.74(17)
C1 W1 C13 98.41(16)
C14 W1 C13 35.37(18)
C15 W1 C13 58.63(16)
C11 W1 C13 58.03(16)
N1 W1 C12 131.21(17)
C6 W1 C12 130.44(17)
C1 W1 C12 88.03(15)
C14 W1 C12 58.16(15)
C15 W1 C12 57.66(15)
C11 W1 C12 34.17(16)
C13 W1 C12 34.98(17)
N1 W1 O1 2.85(12)
C6 W1 O1 99.93(12)
C1 W1 O1 99.73(12)
C14 W1 O1 126.33(17)
C15 W1 O1 97.15(13)
C11 W1 O1 99.16(13)
C13 W1 O1 155.07(13)
C12 W1 O1 129.06(15)
N4 W2 C26 97.42(14)
N4 W2 C21 96.31(14)
C26 W2 C21 91.84(15)
N4 W2 C32 97.79(15)
C26 W2 C32 131.11(18)
C21 W2 C32 131.92(18)
N4 W2 C31 115.22(17)
C26 W2 C31 96.95(16)
C21 W2 C31 145.66(15)
C32 W2 C31 35.20(18)
N4 W2 C33 114.46(17)
C26 W2 C33 145.59(15)
C21 W2 C33 96.94(16)
C32 W2 C33 35.94(18)
C31 W2 C33 58.73(15)
N4 W2 C34 149.54(17)
C26 W2 C34 112.45(17)
C21 W2 C34 88.79(14)
C32 W2 C34 58.29(16)
C31 W2 C34 57.17(15)
C33 W2 C34 35.12(17)
N4 W2 C35 149.67(17)
C26 W2 C35 88.65(15)
C21 W2 C35 113.24(17)
C32 W2 C35 57.65(16)
C31 W2 C35 34.46(17)
C33 W2 C35 57.33(15)
C34 W2 C35 33.22(16)
N4 W2 O2 2.46(12)
C26 W2 O2 99.31(12)
C21 W2 O2 97.79(12)
C32 W2 O2 95.34(12)
C31 W2 O2 113.30(15)
C33 W2 O2 112.25(15)
C34 W2 O2 147.36(15)
C35 W2 O2 147.75(15)
C44B C42B C41B 119.1(17)
C44B C42B H42B 120.4
C41B C42B H42B 120.5
C45B C41B C42B 115(2)
C45B C41B H41B 122.6
C42B C41B H41B 122.4
C46B C45B C41B 122(3)
C46B C45B H45B 118.8
C41B C45B H45B 118.7
C45B C46B C43B 123(3)
C45B C46B H46B 118.4
C43B C46B H46B 118.4
C44B C43B C46B 113.4(18)
C44B C43B H43B 123.3
C46B C43B H43B 123.3
C42B C44B C43B 126.3(17)
C42B C44B H44B 116.8
C43B C44B H44B 116.8
C41A C42A C43A 119(6)
C41A C42A H42A 120.8
C43A C42A H42A 120.5
C44A C45A C46A 114(5)
C44A C45A H45A 123.3
C46A C45A H45A 123.2
C44A C43A C42A 126(6)
C44A C43A H43A 117.0
C42A C43A H43A 117.2
C46A C41A C42A 109(5)
C46A C41A H41A 125.5
C42A C41A H41A 125.4
C41A C46A C45A 133(6)
C41A C46A H46A 113.6
C45A C46A H46A 113.6
C43A C44A C45A 119(5)
C43A C44A H44A 120.8
C45A C44A H44A 120.5

loop_
_geom_bond_atom_site_label_1
_geom_bond_atom_site_label_2
_geom_bond_distance
C1 N2 1.165(5)
C1 W1 2.030(4)
C2 N2 1.439(5)
C2 C4 1.509(6)
C2 C3 1.517(6)
C2 C5 1.518(7)
C3 H3A 0.9800
C3 H3B 0.9800
C3 H3C 0.9800
C4 H4A 0.9800
C4 H4B 0.9800
C4 H4C 0.9800
C5 H5A 0.9800
C5 H5B 0.9800
C5 H5C 0.9800
C6 N3 1.195(5)
C6 W1 1.983(4)
C7 C10 1.476(8)
C7 N3 1.480(6)
C7 C9 1.514(8)
C7 C8 1.526(7)
C8 H8A 0.9800
C8 H8B 0.9800
C8 H8C 0.9800
C9 H9A 0.9800
C9 H9B 0.9800
C9 H9C 0.9800
C10 H10A 0.9800
C10 H10B 0.9800
C10 H10C 0.9800
C11 C12 1.387(7)
C11 C15 1.402(6)
C11 C16 1.517(7)
C11 W1 2.354(4)
C12 C13 1.421(7)
C12 C17 1.504(6)
C12 W1 2.368(4)
C13 C14 1.423(7)
C13 C18 1.490(7)
C13 W1 2.359(4)
C14 C15 1.415(7)
C14 C19 1.501(7)
C14 W1 2.323(4)
C15 C20 1.505(7)
C15 W1 2.323(4)
C16 H16A 0.9800
C16 H16B 0.9800
C16 H16C 0.9800
C17 H17A 0.9800
C17 H17B 0.9800
C17 H17C 0.9800
C18 H18A 0.9800
C18 H18B 0.9800
C18 H18C 0.9800
C19 H19A 0.9800
C19 H19B 0.9800
C19 H19C 0.9800
C21 N5 1.159(5)
C21 W2 2.034(4)
C22 N5 1.447(5)
C22 C24 1.499(6)
C22 C23 1.519(6)
C22 C25 1.527(6)
C23 H23A 0.9800
C23 H23B 0.9800
C23 H23C 0.9800
C24 H24A 0.9800
C24 H24B 0.9800
C24 H24C 0.9800
C25 H25A 0.9800
C25 H25B 0.9800
C25 H25C 0.9800
C26 N6 1.200(5)
C26 W2 1.977(4)
C27 N6 1.482(5)
C27 C29 1.511(6)
C27 C30 1.521(6)
C27 C28 1.524(6)
C28 H28A 0.9800
C28 H28B 0.9800
C28 H28C 0.9800
C29 H29A 0.9800
C29 H29B 0.9800
C29 H29C 0.9800
C30 H30A 0.9800
C30 H30B 0.9800
C30 H30C 0.9800
C31 C35 1.397(7)
C31 C32 1.398(7)
C31 C36 1.506(6)
C31 W2 2.324(4)
C32 C33 1.428(7)
C32 C37 1.498(7)
C32 W2 2.299(4)
C33 C34 1.422(7)
C33 C38 1.502(6)
C33 W2 2.329(4)
C20 H03A 0.9800
C20 H03B 0.9800
C20 H03C 0.9800
C34 C35 1.363(7)
C34 C39 1.502(7)
C34 W2 2.383(4)
C35 C40 1.520(7)
C35 W2 2.387(4)
C36 H36A 0.9800
C36 H36B 0.9800
C36 H36C 0.9800
C37 H37A 0.9800
C37 H37B 0.9800
C37 H37C 0.9800
C38 H38A 0.9800
C38 H38B 0.9800
C38 H38C 0.9800
C39 H39A 0.9800
C39 H39B 0.9800
C39 H39C 0.9800
C40 H04A 0.9800
C40 H04B 0.9800
C40 H04C 0.9800
N1 O1 1.212(4)
N1 W1 1.792(3)
N4 O2 1.226(4)
N4 W2 1.789(3)
O1 W1 2.999(3)
O2 W2 3.010(3)
C42B C44B 1.36(2)
C42B C41B 1.47(3)
C42B H42B 0.9500
C41B C45B 1.41(4)
C41B H41B 0.9500
C45B C46B 1.35(6)
C45B H45B 0.9500
C46B C43B 1.44(4)
C46B H46B 0.9500
C43B C44B 1.37(4)
C43B H43B 0.9500
C44B H44B 0.9500
C42A C41A 1.32(6)
C42A C43A 1.33(5)
C42A H42A 0.9500
C45A C44A 1.29(8)
C45A C46A 1.28(7)
C45A H45A 0.9500
C43A C44A 1.18(9)
C43A H43A 0.9500
C41A C46A 1.26(6)
C41A H41A 0.9500
C46A H46A 0.9500
C44A H44A 0.9500

loop_
_geom_torsion_atom_site_label_1
_geom_torsion_atom_site_label_2
_geom_torsion_atom_site_label_3
_geom_torsion_atom_site_label_4
_geom_torsion
C15 C11 C12 C13 0.1(5)
C16 C11 C12 C13 -175.9(4)
W1 C11 C12 C13 63.3(3)
C15 C11 C12 C17 176.2(4)
C16 C11 C12 C17 0.2(7)
W1 C11 C12 C17 -120.6(4)
C15 C11 C12 W1 -63.3(3)
C16 C11 C12 W1 120.7(5)
C11 C12 C13 C14 -0.1(5)
C17 C12 C13 C14 -176.2(4)
W1 C12 C13 C14 63.3(3)
C11 C12 C13 C18 176.0(4)
C17 C12 C13 C18 -0.1(7)
W1 C12 C13 C18 -120.6(5)
C11 C12 C13 W1 -63.4(3)
C17 C12 C13 W1 120.6(4)
C12 C13 C14 C15 0.2(5)
C18 C13 C14 C15 -175.8(5)
W1 C13 C14 C15 64.7(3)
C12 C13 C14 C19 174.2(4)
C18 C13 C14 C19 -1.8(8)
W1 C13 C14 C19 -121.2(5)
C12 C13 C14 W1 -64.6(3)
C18 C13 C14 W1 119.4(5)
C12 C11 C15 C14 0.1(5)
C16 C11 C15 C14 176.0(4)
W1 C11 C15 C14 -64.6(3)
C12 C11 C15 C20 -176.9(4)
C16 C11 C15 C20 -0.9(7)
W1 C11 C15 C20 118.5(5)
C12 C11 C15 W1 64.6(3)
C16 C11 C15 W1 -119.4(5)
C13 C14 C15 C11 -0.1(5)
C19 C14 C15 C11 -174.3(4)
W1 C14 C15 C11 65.5(3)
C13 C14 C15 C20 176.7(4)
C19 C14 C15 C20 2.6(7)
W1 C14 C15 C20 -117.6(5)
C13 C14 C15 W1 -65.7(3)
C19 C14 C15 W1 120.1(5)
C35 C31 C32 C33 1.4(5)
C36 C31 C32 C33 174.2(4)
W2 C31 C32 C33 -65.6(3)
C35 C31 C32 C37 -177.3(4)
C36 C31 C32 C37 -4.5(8)
W2 C31 C32 C37 115.7(5)
C35 C31 C32 W2 67.0(3)
C36 C31 C32 W2 -120.2(5)
C31 C32 C33 C34 -0.9(5)
C37 C32 C33 C34 177.7(4)
W2 C32 C33 C34 -66.7(3)
C31 C32 C33 C38 -174.7(4)
C37 C32 C33 C38 3.9(7)
W2 C32 C33 C38 119.5(4)
C31 C32 C33 W2 65.8(3)
C37 C32 C33 W2 -115.6(5)
C32 C33 C34 C35 0.1(5)
C38 C33 C34 C35 174.0(4)
W2 C33 C34 C35 -64.1(3)
C32 C33 C34 C39 -176.3(4)
C38 C33 C34 C39 -2.4(7)
W2 C33 C34 C39 119.5(4)
C32 C33 C34 W2 64.2(3)
C38 C33 C34 W2 -121.9(4)
C33 C34 C35 C31 0.7(5)
C39 C34 C35 C31 177.1(4)
W2 C34 C35 C31 -61.3(3)
C33 C34 C35 C40 -177.0(4)
C39 C34 C35 C40 -0.6(7)
W2 C34 C35 C40 121.0(5)
C33 C34 C35 W2 62.0(3)
C39 C34 C35 W2 -121.6(5)
C32 C31 C35 C34 -1.3(5)
C36 C31 C35 C34 -174.5(4)
W2 C31 C35 C34 63.1(3)
C32 C31 C35 C40 176.4(4)
C36 C31 C35 C40 3.2(7)
W2 C31 C35 C40 -119.2(4)
C32 C31 C35 W2 -64.5(3)
C36 C31 C35 W2 122.4(5)
W1 C1 N2 C2 -134(3)
C4 C2 N2 C1 -122.4(19)
C3 C2 N2 C1 117.3(19)
C5 C2 N2 C1 -3(2)
W1 C6 N3 C7 142.1(19)
C10 C7 N3 C6 -91.3(8)
C9 C7 N3 C6 143.5(6)
C8 C7 N3 C6 26.9(7)
W2 C21 N5 C22 149(3)
C24 C22 N5 C21 121(3)
C23 C22 N5 C21 1(3)
C25 C22 N5 C21 -119(3)
W2 C26 N6 C27 -148(2)
C29 C27 N6 C26 -16.1(6)
C30 C27 N6 C26 105.2(6)
C28 C27 N6 C26 -136.7(5)
O1 N1 W1 C6 -132(2)
O1 N1 W1 C1 136(2)
O1 N1 W1 C14 -37(2)
O1 N1 W1 C15 -14(2)
O1 N1 W1 C11 22(2)
O1 N1 W1 C13 -1(3)
O1 N1 W1 C12 42(2)
N3 C6 W1 N1 111(2)
N3 C6 W1 C1 -151(2)
N3 C6 W1 C14 -18(2)
N3 C6 W1 C15 6(2)
N3 C6 W1 C11 -16(2)
N3 C6 W1 C13 -53(2)
N3 C6 W1 C12 -63(2)
N3 C6 W1 O1 109(2)
N2 C1 W1 N1 -121(4)
N2 C1 W1 C6 140(4)
N2 C1 W1 C14 51(4)
N2 C1 W1 C15 -2(4)
N2 C1 W1 C11 -16(4)
N2 C1 W1 C13 43(4)
N2 C1 W1 C12 10(4)
N2 C1 W1 O1 -119(4)
C15 C14 W1 N1 42.1(3)
C13 C14 W1 N1 157.4(3)
C19 C14 W1 N1 -78.7(7)
C15 C14 W1 C6 141.7(3)
C13 C14 W1 C6 -103.0(3)
C19 C14 W1 C6 20.9(7)
C15 C14 W1 C1 -128.0(3)
C13 C14 W1 C1 -12.7(4)
C19 C14 W1 C1 111.2(7)
C13 C14 W1 C15 115.3(4)
C19 C14 W1 C15 -120.8(8)
C15 C14 W1 C11 -37.3(3)
C13 C14 W1 C11 78.1(3)
C19 C14 W1 C11 -158.0(7)
C15 C14 W1 C13 -115.3(4)
C19 C14 W1 C13 123.9(8)
C15 C14 W1 C12 -77.7(3)
C13 C14 W1 C12 37.7(3)
C19 C14 W1 C12 161.6(7)
C15 C14 W1 O1 40.0(3)
C13 C14 W1 O1 155.3(3)
C19 C14 W1 O1 -80.8(7)
C11 C15 W1 N1 96.4(3)
C14 C15 W1 N1 -147.9(3)
C20 C15 W1 N1 -25.5(6)
C11 C15 W1 C6 -159.4(3)
C14 C15 W1 C6 -43.7(3)
C20 C15 W1 C6 78.7(6)
C11 C15 W1 C1 -22.6(5)
C14 C15 W1 C1 93.1(4)
C20 C15 W1 C1 -144.5(5)
C11 C15 W1 C14 -115.7(4)
C20 C15 W1 C14 122.4(7)
C14 C15 W1 C11 115.7(4)
C20 C15 W1 C11 -121.9(7)
C11 C15 W1 C13 -77.9(3)
C14 C15 W1 C13 37.8(3)
C20 C15 W1 C13 160.2(6)
C11 C15 W1 C12 -36.5(3)
C14 C15 W1 C12 79.2(3)
C20 C15 W1 C12 -158.4(7)
C11 C15 W1 O1 95.8(3)
C14 C15 W1 O1 -148.6(3)
C20 C15 W1 O1 -26.1(6)
C12 C11 W1 N1 152.9(3)
C15 C11 W1 N1 -90.5(3)
C16 C11 W1 N1 31.2(6)
C12 C11 W1 C6 -80.7(4)
C15 C11 W1 C6 35.9(5)
C16 C11 W1 C6 157.6(5)
C12 C11 W1 C1 49.7(3)
C15 C11 W1 C1 166.3(3)
C16 C11 W1 C1 -72.1(6)
C12 C11 W1 C14 -78.7(3)
C15 C11 W1 C14 37.9(3)
C16 C11 W1 C14 159.5(6)
C12 C11 W1 C15 -116.6(4)
C16 C11 W1 C15 121.7(7)
C12 C11 W1 C13 -36.8(3)
C15 C11 W1 C13 79.8(3)
C16 C11 W1 C13 -158.6(6)
C15 C11 W1 C12 116.6(4)
C16 C11 W1 C12 -121.8(6)
C12 C11 W1 O1 154.0(3)
C15 C11 W1 O1 -89.4(3)
C16 C11 W1 O1 32.3(6)
C12 C13 W1 N1 62.2(6)
C14 C13 W1 N1 -52.9(6)
C18 C13 W1 N1 -176.0(6)
C12 C13 W1 C6 -166.1(3)
C14 C13 W1 C6 78.8(3)
C18 C13 W1 C6 -44.2(6)
C12 C13 W1 C1 -74.2(3)
C14 C13 W1 C1 170.7(3)
C18 C13 W1 C1 47.6(6)
C12 C13 W1 C14 115.1(4)
C18 C13 W1 C14 -123.1(7)
C12 C13 W1 C15 77.2(3)
C14 C13 W1 C15 -37.9(3)
C18 C13 W1 C15 -161.0(7)
C12 C13 W1 C11 36.0(3)
C14 C13 W1 C11 -79.1(3)
C18 C13 W1 C11 157.8(7)
C14 C13 W1 C12 -115.1(4)
C18 C13 W1 C12 121.8(7)
C12 C13 W1 O1 62.1(5)
C14 C13 W1 O1 -52.9(5)
C18 C13 W1 O1 -176.0(5)
C11 C12 W1 N1 -36.3(3)
C13 C12 W1 N1 -153.8(3)
C17 C12 W1 N1 83.8(6)
C11 C12 W1 C6 135.8(3)
C13 C12 W1 C6 18.3(4)
C17 C12 W1 C6 -104.1(6)
C11 C12 W1 C1 -134.8(3)
C13 C12 W1 C1 107.7(3)
C17 C12 W1 C1 -14.7(6)
C11 C12 W1 C14 79.4(3)
C13 C12 W1 C14 -38.1(3)
C17 C12 W1 C14 -160.5(6)
C11 C12 W1 C15 37.2(3)
C13 C12 W1 C15 -80.2(3)
C17 C12 W1 C15 157.4(6)
C13 C12 W1 C11 -117.5(4)
C17 C12 W1 C11 120.1(7)
C11 C12 W1 C13 117.5(4)
C17 C12 W1 C13 -122.4(7)
C11 C12 W1 O1 -33.9(3)
C13 C12 W1 O1 -151.3(3)
C17 C12 W1 O1 86.3(6)
N1 O1 W1 C6 48(2)
N1 O1 W1 C1 -44(2)
N1 O1 W1 C14 144(2)
N1 O1 W1 C15 166(2)
N1 O1 W1 C11 -158(2)
N1 O1 W1 C13 179(100)
N1 O1 W1 C12 -140(2)
O2 N4 W2 C26 140(3)
O2 N4 W2 C21 -127(3)
O2 N4 W2 C32 7(3)
O2 N4 W2 C31 39(3)
O2 N4 W2 C33 -27(3)
O2 N4 W2 C34 -29(3)
O2 N4 W2 C35 40(3)
N6 C26 W2 N4 -109(2)
N6 C26 W2 C21 154(2)
N6 C26 W2 C32 -2(2)
N6 C26 W2 C31 7(2)
N6 C26 W2 C33 49(2)
N6 C26 W2 C34 65(2)
N6 C26 W2 C35 41(2)
N6 C26 W2 O2 -108(2)
N5 C21 W2 N4 111(4)
N5 C21 W2 C26 -151(4)
N5 C21 W2 C32 5(4)
N5 C21 W2 C31 -46(4)
N5 C21 W2 C33 -4(4)
N5 C21 W2 C34 -39(4)
N5 C21 W2 C35 -62(4)
N5 C21 W2 O2 109(4)
C31 C32 W2 N4 123.5(3)
C33 C32 W2 N4 -121.6(3)
C37 C32 W2 N4 2.5(6)
C31 C32 W2 C26 16.5(4)
C33 C32 W2 C26 131.4(3)
C37 C32 W2 C26 -104.5(6)
C31 C32 W2 C21 -130.7(3)
C33 C32 W2 C21 -15.8(4)
C37 C32 W2 C21 108.3(6)
C33 C32 W2 C31 114.9(4)
C37 C32 W2 C31 -121.0(7)
C31 C32 W2 C33 -114.9(4)
C37 C32 W2 C33 124.1(7)
C31 C32 W2 C34 -76.7(3)
C33 C32 W2 C34 38.2(3)
C37 C32 W2 C34 162.3(7)
C31 C32 W2 C35 -37.3(3)
C33 C32 W2 C35 77.6(3)
C37 C32 W2 C35 -158.3(7)
C31 C32 W2 O2 123.8(3)
C33 C32 W2 O2 -121.3(3)
C37 C32 W2 O2 2.8(6)
C35 C31 W2 N4 178.9(2)
C32 C31 W2 N4 -65.9(3)
C36 C31 W2 N4 57.4(6)
C35 C31 W2 C26 77.3(3)
C32 C31 W2 C26 -167.5(3)
C36 C31 W2 C26 -44.2(6)
C35 C31 W2 C21 -26.3(4)
C32 C31 W2 C21 88.8(4)
C36 C31 W2 C21 -147.8(6)
C35 C31 W2 C32 -115.2(4)
C36 C31 W2 C32 123.3(7)
C35 C31 W2 C33 -76.6(3)
C32 C31 W2 C33 38.5(3)
C36 C31 W2 C33 161.9(7)
C35 C31 W2 C34 -35.0(3)
C32 C31 W2 C34 80.2(3)
C36 C31 W2 C34 -156.5(7)
C32 C31 W2 C35 115.2(4)
C36 C31 W2 C35 -121.5(7)
C35 C31 W2 O2 -179.4(2)
C32 C31 W2 O2 -64.2(3)
C36 C31 W2 O2 59.1(6)
C34 C33 W2 N4 -178.1(2)
C32 C33 W2 N4 68.0(3)
C38 C33 W2 N4 -54.7(7)
C34 C33 W2 C26 25.7(5)
C32 C33 W2 C26 -88.2(4)
C38 C33 W2 C26 149.1(6)
C34 C33 W2 C21 -77.9(3)
C32 C33 W2 C21 168.2(3)
C38 C33 W2 C21 45.5(7)
C34 C33 W2 C32 113.9(4)
C38 C33 W2 C32 -122.8(8)
C34 C33 W2 C31 76.2(3)
C32 C33 W2 C31 -37.7(3)
C38 C33 W2 C31 -160.5(7)
C32 C33 W2 C34 -113.9(4)
C38 C33 W2 C34 123.4(8)
C34 C33 W2 C35 35.3(3)
C32 C33 W2 C35 -78.6(3)
C38 C33 W2 C35 158.7(7)
C34 C33 W2 O2 -179.3(2)
C32 C33 W2 O2 66.9(3)
C38 C33 W2 O2 -55.9(7)
C35 C34 W2 N4 120.8(4)
C33 C34 W2 N4 3.5(4)
C39 C34 W2 N4 -115.9(6)
C35 C34 W2 C26 -47.3(3)
C33 C34 W2 C26 -164.6(3)
C39 C34 W2 C26 76.0(6)
C35 C34 W2 C21 -138.8(3)
C33 C34 W2 C21 103.9(3)
C39 C34 W2 C21 -15.5(6)
C35 C34 W2 C32 78.2(3)
C33 C34 W2 C32 -39.1(3)
C39 C34 W2 C32 -158.5(7)
C35 C34 W2 C31 36.3(3)
C33 C34 W2 C31 -81.0(3)
C39 C34 W2 C31 159.6(7)
C35 C34 W2 C33 117.3(4)
C39 C34 W2 C33 -119.4(7)
C33 C34 W2 C35 -117.3(4)
C39 C34 W2 C35 123.3(7)
C35 C34 W2 O2 118.6(3)
C33 C34 W2 O2 1.3(4)
C39 C34 W2 O2 -118.1(6)
C34 C35 W2 N4 -120.4(4)
C31 C35 W2 N4 -1.9(4)
C40 C35 W2 N4 118.5(6)
C34 C35 W2 C26 137.2(3)
C31 C35 W2 C26 -104.4(3)
C40 C35 W2 C26 16.0(6)
C34 C35 W2 C21 45.8(3)
C31 C35 W2 C21 164.2(3)
C40 C35 W2 C21 -75.4(6)
C34 C35 W2 C32 -80.3(3)
C31 C35 W2 C32 38.1(3)
C40 C35 W2 C32 158.5(7)
C34 C35 W2 C31 -118.4(4)
C40 C35 W2 C31 120.4(7)
C34 C35 W2 C33 -37.4(3)
C31 C35 W2 C33 81.1(3)
C40 C35 W2 C33 -158.5(7)
C31 C35 W2 C34 118.4(4)
C40 C35 W2 C34 -121.2(7)
C34 C35 W2 O2 -117.4(3)
C31 C35 W2 O2 1.0(4)
C40 C35 W2 O2 121.4(6)
N4 O2 W2 C26 -40(3)
N4 O2 W2 C21 53(3)
N4 O2 W2 C32 -173(3)
N4 O2 W2 C31 -142(3)
N4 O2 W2 C33 154(3)
N4 O2 W2 C34 153(3)
N4 O2 W2 C35 -142(3)
C44B C42B C41B C45B 4(3)
C42B C41B C45B C46B -3(4)
C41B C45B C46B C43B 4(4)
C45B C46B C43B C44B -6(4)
C41B C42B C44B C43B -6(3)
C46B C43B C44B C42B 7(3)
C41A C42A C43A C44A -7(11)
C43A C42A C41A C46A -4(8)
C42A C41A C46A C45A 11(11)
C44A C45A C46A C41A -7(12)
C42A C43A C44A C45A 11(12)
C46A C45A C44A C43A -5(10)
